data_7229164
loop_
_publ_author_name
'He, Hongyan'
'Zhang, Qi'
'Wang, Jian-Rong'
'Mei, Xuefeng'

_publ_section_title
;
 Structure, physicochemical properties and pharmacokinetics of resveratrol
 and piperine cocrystals
;
_journal_name_full CrystEngComm
_journal_paper_doi 10.1039/C7CE01468F
_journal_year 2017
_chemical_formula_moiety '3(H2 O), 2(C17 H19 N O3), C14 H12 O3'
_chemical_formula_sum 'C48 H56 N2 O12'
_chemical_formula_weight 852.94
_chemical_name_systematic
;
 ? 
;
_space_group_crystal_system monoclinic
_space_group_IT_number 14
_space_group_name_Hall '-P 2ybc'
_space_group_name_H-M_alt 'P 1 21/c 1'
_symmetry_space_group_name_Hall '-P 2ybc'
_symmetry_space_group_name_H-M 'P 1 21/c 1'
_atom_sites_solution_hydrogens mixed
_audit_creation_date 2016-01-29
_audit_creation_method
;
Olex2 1.2-beta
(compiled 2015.11.10 svn.r3248 for OlexSys, GUI svn.r5133)
;
_audit_update_record
;
2016-12-15 deposited with the CCDC.
2017-09-14 downloaded from the CCDC.
;
_cell_angle_alpha 90
_cell_angle_beta 93.278(2)
_cell_angle_gamma 90
_cell_formula_units_Z 4
_cell_length_a 21.6976(7)
_cell_length_b 7.7355(3)
_cell_length_c 26.0438(9)
_cell_measurement_reflns_used 3579
_cell_measurement_temperature 100(2)
_cell_measurement_theta_max 21.63
_cell_measurement_theta_min 2.52
_cell_volume 4364.1(3)
_computing_cell_refinement 'SAINT v7.68A (Bruker, 2009)'
_computing_data_reduction 'SAINT v7.68A (Bruker, 2009)'
_computing_molecular_graphics 'Olex2 (Dolomanov et al., 2009)'
_computing_publication_material 'Olex2 (Dolomanov et al., 2009)'
_computing_structure_refinement 'ShelXL (Sheldrick, 2015)'
_computing_structure_solution 'ShelXT (Sheldrick, 2015)'
_diffrn_ambient_temperature 100(2)
_diffrn_measured_fraction_theta_full 0.997
_diffrn_measured_fraction_theta_max 0.992
_diffrn_measurement_device_type 'Bruker APEX-II CCD'
_diffrn_measurement_method '\f and \w scans'
_diffrn_radiation_monochromator graphite
_diffrn_radiation_type MoK\a
_diffrn_radiation_wavelength 0.71073
_diffrn_reflns_av_R_equivalents 0.0882
_diffrn_reflns_av_unetI/netI 0.1050
_diffrn_reflns_Laue_measured_fraction_full 0.997
_diffrn_reflns_Laue_measured_fraction_max 0.992
_diffrn_reflns_limit_h_max 28
_diffrn_reflns_limit_h_min -27
_diffrn_reflns_limit_k_max 8
_diffrn_reflns_limit_k_min -10
_diffrn_reflns_limit_l_max 33
_diffrn_reflns_limit_l_min -30
_diffrn_reflns_number 37754
_diffrn_reflns_point_group_measured_fraction_full 0.997
_diffrn_reflns_point_group_measured_fraction_max 0.992
_diffrn_reflns_theta_full 25.242
_diffrn_reflns_theta_max 27.528
_diffrn_reflns_theta_min 1.566
_diffrn_standards_number 0
_exptl_absorpt_coefficient_mu 0.093
_exptl_absorpt_correction_T_max 0.7456
_exptl_absorpt_correction_T_min 0.6192
_exptl_absorpt_correction_type multi-scan
_exptl_absorpt_process_details
;
SADABS-2008/1 (Bruker,2008) was used for absorption correction.
wR2(int) was 0.0675 before and 0.0551 after correction.
The Ratio of minimum to maximum transmission is 0.8305.
The \l/2 correction factor is 0.0015.
;
_exptl_crystal_colour colourless
_exptl_crystal_colour_primary colourless
_exptl_crystal_density_diffrn 1.298
_exptl_crystal_density_method 'not measured'
_exptl_crystal_description block
_exptl_crystal_F_000 1816
_exptl_crystal_size_max 0.2
_exptl_crystal_size_mid 0.15
_exptl_crystal_size_min 0.12
_refine_diff_density_max 0.697
_refine_diff_density_min -0.371
_refine_diff_density_rms 0.058
_refine_ls_extinction_method none
_refine_ls_goodness_of_fit_ref 1.030
_refine_ls_hydrogen_treatment mixed
_refine_ls_matrix_type full
_refine_ls_number_parameters 576
_refine_ls_number_reflns 9958
_refine_ls_number_restraints 4
_refine_ls_restrained_S_all 1.030
_refine_ls_R_factor_all 0.1819
_refine_ls_R_factor_gt 0.0878
_refine_ls_shift/su_max 0.000
_refine_ls_shift/su_mean 0.000
_refine_ls_structure_factor_coef Fsqd
_refine_ls_weighting_details 'w=1/[\s^2^(Fo^2^)+(0.0634P)^2^+5.1594P] where P=(Fo^2^+2Fc^2^)/3'
_refine_ls_weighting_scheme calc
_refine_ls_wR_factor_gt 0.1665
_refine_ls_wR_factor_ref 0.2035
_reflns_Friedel_coverage 0.000
_reflns_number_gt 4980
_reflns_number_total 9958
_reflns_threshold_expression 'I > 2\s(I)'
_cod_data_source_file c7ce01468f2.cif
_cod_data_source_block mo_2016041_0m
_cod_database_code 7229164
_shelx_space_group_comment
;
The symmetry employed for this shelxl refinement is uniquely defined
by the following loop, which should always be used as a source of
symmetry information in preference to the above space-group names.
They are only intended as comments.
;
_olex2_refinement_description
;
1. Fixed Uiso
 At 1.2 times of:
  All C(H) groups, All C(H,H) groups
 At 1.5 times of:
  All O(H) groups, All O(H,H) groups
2. Restrained distances
 O2S-H2SA
 0.84 with sigma of 0.02
 O2S-H2SB
 0.84 with sigma of 0.02
 O3S-H3SA
 0.84 with sigma of 0.02
 O3S-H3SB
 0.84 with sigma of 0.02
3.a Free rotating group:
 O1S(H1SA,H1SB), O3S(H3SA,H3SB)
3.b Secondary CH2 refined with riding coordinates:
 C31(H31A,H31B), C15(H15A,H15B), C16(H16A,H16B), C17(H17A,H17B), C18(H18A,
 H18B), C19(H19A,H19B), C32(H32A,H32B), C33(H33A,H33B), C34(H34A,H34B),
 C48(H48A,H48B), C36(H36A,H36B), C35(H35A,H35B)
3.c Aromatic/amide H refined with riding coordinates:
 C26(H26), C24(H24), C23(H23), C22(H22), C21(H21), C30(H30), C29(H29),
 C13(H13), C14(H14), C8(H8), C7(H7), C2(H2A), C4(H4), C6(H6), C10(H10),
 C11(H11), C43(H43), C41(H41), C40(H40), C39(H39), C38(H38), C46(H46), C47(H47)
3.d Idealised tetrahedral OH refined as rotating group:
 O3(H3), O1(H1), O2(H2)
;
_shelx_shelxl_version_number 2014/7
_olex2_submission_special_instructions 'No special instructions were received'

loop_
_space_group_symop_operation_xyz
'x, y, z'
'-x, y+1/2, -z+1/2'
'-x, -y, -z'
'x, -y-1/2, z-1/2'

loop_
_atom_site_label
_atom_site_type_symbol
_atom_site_fract_x
_atom_site_fract_y
_atom_site_fract_z
_atom_site_U_iso_or_equiv
_atom_site_adp_type
_atom_site_occupancy
_atom_site_site_symmetry_order
_atom_site_calc_flag
_atom_site_refinement_flags_posn
O1S O 0.91757(13) 0.6410(4) 0.94295(12) 0.0496(8) Uani 1 1 d .
H1SA H 0.9510 0.6702 0.9609 0.074 Uiso 1 1 d G
H1SB H 0.9102 0.5316 0.9475 0.074 Uiso 1 1 d G
O5 O 0.46379(13) 0.0972(4) 0.53710(11) 0.0542(8) Uani 1 1 d .
O2S O 0.43456(13) 0.4785(5) 0.45374(12) 0.0527(8) Uani 1 1 d D
O4 O 0.05477(12) 0.5025(4) 0.43458(11) 0.0497(8) Uani 1 1 d .
O6 O 0.46522(12) 0.0047(4) 0.62186(11) 0.0509(8) Uani 1 1 d .
O3S O 0.01398(14) 0.7911(4) 0.00590(11) 0.0511(8) Uani 1 1 d D
H3SA H 0.0296 0.8539 -0.0179 0.077 Uiso 1 1 d DG
H3SB H -0.0118 0.8531 0.0225 0.077 Uiso 1 1 d DG
O3 O 0.61753(13) 0.7524(4) 0.60875(11) 0.0491(7) Uani 1 1 d .
H3 H 0.6007 0.6821 0.5877 0.074 Uiso 1 1 calc GR
O1 O 0.86515(13) -0.2515(3) 0.85390(11) 0.0457(7) Uani 1 1 d .
H1 H 0.8822 -0.2864 0.8818 0.069 Uiso 1 1 calc GR
O2 O 0.88729(13) 0.2972(4) 0.93886(11) 0.0503(8) Uani 1 1 d .
H2 H 0.9081 0.2356 0.9600 0.075 Uiso 1 1 calc GR
C31 C 0.49859(19) 0.0014(6) 0.57553(17) 0.0524(12) Uani 1 1 d .
H31A H 0.5399 0.0538 0.5820 0.063 Uiso 1 1 calc R
H31B H 0.5040 -0.1194 0.5640 0.063 Uiso 1 1 calc R
C27 C 0.40624(17) 0.1211(5) 0.55583(15) 0.0350(9) Uani 1 1 d .
C26 C 0.35457(17) 0.1858(5) 0.53068(15) 0.0364(9) Uani 1 1 d .
H26 H 0.3547 0.2212 0.4958 0.044 Uiso 1 1 calc R
C25 C 0.30097(16) 0.1981(4) 0.55844(14) 0.0301(8) Uani 1 1 d .
C24 C 0.24249(16) 0.2612(5) 0.53439(15) 0.0341(9) Uani 1 1 d .
H24 H 0.2073 0.2503 0.5543 0.041 Uiso 1 1 calc R
C23 C 0.23269(17) 0.3323(5) 0.48784(14) 0.0331(9) Uani 1 1 d .
H23 H 0.2670 0.3480 0.4672 0.040 Uiso 1 1 calc R
C22 C 0.17327(17) 0.3856(5) 0.46771(15) 0.0334(9) Uani 1 1 d .
H22 H 0.1393 0.3649 0.4884 0.040 Uiso 1 1 calc R
C21 C 0.16120(17) 0.4616(5) 0.42250(15) 0.0374(10) Uani 1 1 d .
H21 H 0.1943 0.4834 0.4011 0.045 Uiso 1 1 calc R
C20 C 0.09839(16) 0.5134(5) 0.40447(15) 0.0358(9) Uani 1 1 d .
N1 N 0.08677(13) 0.5720(4) 0.35749(12) 0.0351(8) Uani 1 1 d .
C15 C 0.02537(17) 0.6391(6) 0.34047(16) 0.0427(10) Uani 1 1 d .
H15A H 0.0292 0.7616 0.3301 0.051 Uiso 1 1 calc R
H15B H -0.0021 0.6344 0.3695 0.051 Uiso 1 1 calc R
C16 C -0.00288(18) 0.5371(5) 0.29626(16) 0.0430(10) Uani 1 1 d .
H16A H -0.0425 0.5909 0.2841 0.052 Uiso 1 1 calc R
H16B H -0.0116 0.4181 0.3078 0.052 Uiso 1 1 calc R
C17 C 0.04032(18) 0.5307(5) 0.25242(16) 0.0430(10) Uani 1 1 d .
H17A H 0.0442 0.6478 0.2376 0.052 Uiso 1 1 calc R
H17B H 0.0228 0.4535 0.2250 0.052 Uiso 1 1 calc R
C18 C 0.10387(17) 0.4651(5) 0.27099(15) 0.0371(9) Uani 1 1 d .
H18A H 0.1008 0.3424 0.2813 0.044 Uiso 1 1 calc R
H18B H 0.1321 0.4720 0.2425 0.044 Uiso 1 1 calc R
C19 C 0.12997(16) 0.5703(5) 0.31608(14) 0.0383(10) Uani 1 1 d .
H19A H 0.1698 0.5201 0.3290 0.046 Uiso 1 1 calc R
H19B H 0.1376 0.6902 0.3048 0.046 Uiso 1 1 calc R
C30 C 0.30323(17) 0.1460(5) 0.60988(15) 0.0363(9) Uani 1 1 d .
H30 H 0.2671 0.1569 0.6286 0.044 Uiso 1 1 calc R
C29 C 0.35654(17) 0.0786(5) 0.63471(15) 0.0379(9) Uani 1 1 d .
H29 H 0.3573 0.0431 0.6697 0.046 Uiso 1 1 calc R
C28 C 0.40730(16) 0.0658(5) 0.60681(15) 0.0329(9) Uani 1 1 d .
C12 C 0.64907(16) 0.6648(5) 0.64648(15) 0.0366(10) Uani 1 1 d .
C13 C 0.66453(16) 0.7515(6) 0.69227(15) 0.0390(10) Uani 1 1 d .
H13 H 0.6522 0.8682 0.6965 0.047 Uiso 1 1 calc R
C14 C 0.69747(16) 0.6681(5) 0.73121(15) 0.0349(9) Uani 1 1 d .
H14 H 0.7080 0.7299 0.7620 0.042 Uiso 1 1 calc R
C9 C 0.71610(15) 0.4972(5) 0.72770(14) 0.0339(9) Uani 1 1 d .
C8 C 0.75096(16) 0.4152(5) 0.77056(15) 0.0370(10) Uani 1 1 d .
H8 H 0.7623 0.4881 0.7989 0.044 Uiso 1 1 calc R
C7 C 0.76890(16) 0.2520(5) 0.77505(15) 0.0367(9) Uani 1 1 d .
H7 H 0.7564 0.1770 0.7475 0.044 Uiso 1 1 calc R
C1 C 0.80610(16) 0.1743(5) 0.81802(15) 0.0349(9) Uani 1 1 d .
C2 C 0.81883(16) -0.0009(5) 0.81740(15) 0.0354(9) Uani 1 1 d .
H2A H 0.8029 -0.0697 0.7895 0.042 Uiso 1 1 calc R
C3 C 0.85453(16) -0.0774(5) 0.85698(15) 0.0350(9) Uani 1 1 d .
C4 C 0.87859(16) 0.0205(5) 0.89834(15) 0.0372(10) Uani 1 1 d .
H4 H 0.9033 -0.0310 0.9255 0.045 Uiso 1 1 calc R
C5 C 0.86513(17) 0.1969(5) 0.89846(15) 0.0370(10) Uani 1 1 d .
C6 C 0.82965(17) 0.2736(5) 0.85936(16) 0.0386(10) Uani 1 1 d .
H6 H 0.8212 0.3940 0.8605 0.046 Uiso 1 1 calc R
C10 C 0.69999(16) 0.4109(5) 0.68124(15) 0.0384(10) Uani 1 1 d .
H10 H 0.7118 0.2936 0.6773 0.046 Uiso 1 1 calc R
C11 C 0.66743(16) 0.4935(5) 0.64151(15) 0.0381(10) Uani 1 1 d .
H11 H 0.6574 0.4330 0.6104 0.046 Uiso 1 1 calc R
O9 O 0.06476(11) 0.3944(3) -0.15834(10) 0.0389(7) Uani 1 1 d .
C45 C 0.12024(16) 0.4444(5) -0.13530(14) 0.0321(9) Uani 1 1 d .
C44 C 0.11218(17) 0.5158(5) -0.08774(14) 0.0314(9) Uani 1 1 d .
C43 C 0.15907(16) 0.5813(5) -0.05719(14) 0.0339(9) Uani 1 1 d .
H43 H 0.1519 0.6314 -0.0248 0.041 Uiso 1 1 calc R
C42 C 0.21935(16) 0.5724(5) -0.07550(14) 0.0323(9) Uani 1 1 d .
C41 C 0.27334(17) 0.6379(5) -0.04586(15) 0.0367(9) Uani 1 1 d .
H41 H 0.3119 0.6214 -0.0607 0.044 Uiso 1 1 calc R
C40 C 0.27522(17) 0.7184(5) -0.00029(15) 0.0340(9) Uani 1 1 d .
H40 H 0.2378 0.7365 0.0162 0.041 Uiso 1 1 calc R
C39 C 0.33267(17) 0.7787(5) 0.02460(15) 0.0370(9) Uani 1 1 d .
H39 H 0.3692 0.7576 0.0072 0.044 Uiso 1 1 calc R
C38 C 0.33914(16) 0.8608(5) 0.06960(14) 0.0314(9) Uani 1 1 d .
H38 H 0.3043 0.8788 0.0894 0.038 Uiso 1 1 calc R
C37 C 0.40059(16) 0.9238(5) 0.08865(14) 0.0329(9) Uani 1 1 d .
N2 N 0.41086(13) 0.9672(4) 0.13773(12) 0.0348(8) Uani 1 1 d .
C32 C 0.46933(17) 1.0506(6) 0.15583(15) 0.0429(10) Uani 1 1 d .
H32A H 0.4606 1.1673 0.1692 0.051 Uiso 1 1 calc R
H32B H 0.4961 1.0639 0.1266 0.051 Uiso 1 1 calc R
C33 C 0.50260(17) 0.9462(5) 0.19738(16) 0.0417(10) Uani 1 1 d .
H33A H 0.5406 1.0077 0.2099 0.050 Uiso 1 1 calc R
H33B H 0.5148 0.8332 0.1833 0.050 Uiso 1 1 calc R
C34 C 0.46126(18) 0.9179(6) 0.24180(16) 0.0455(11) Uani 1 1 d .
H34A H 0.4525 1.0301 0.2581 0.055 Uiso 1 1 calc R
H34B H 0.4825 0.8427 0.2680 0.055 Uiso 1 1 calc R
O8 O 0.05000(11) 0.5108(4) -0.07819(10) 0.0421(7) Uani 1 1 d .
C48 C 0.02215(17) 0.4068(5) -0.11837(15) 0.0377(9) Uani 1 1 d .
H48A H -0.0169 0.4602 -0.1319 0.045 Uiso 1 1 calc R
H48B H 0.0129 0.2903 -0.1051 0.045 Uiso 1 1 calc R
C46 C 0.17788(17) 0.4321(5) -0.15453(14) 0.0335(9) Uani 1 1 d .
H46 H 0.1838 0.3828 -0.1873 0.040 Uiso 1 1 calc R
C47 C 0.22723(17) 0.4960(5) -0.12327(15) 0.0354(9) Uani 1 1 d .
H47 H 0.2678 0.4871 -0.1350 0.043 Uiso 1 1 calc R
O7 O 0.44212(11) 0.9389(4) 0.05723(10) 0.0441(7) Uani 1 1 d .
C36 C 0.36945(17) 0.9378(6) 0.17915(15) 0.0420(10) Uani 1 1 d .
H36A H 0.3322 0.8754 0.1654 0.050 Uiso 1 1 calc R
H36B H 0.3561 1.0504 0.1928 0.050 Uiso 1 1 calc R
C35 C 0.40095(19) 0.8334(6) 0.22216(15) 0.0490(11) Uani 1 1 d .
H35A H 0.4095 0.7156 0.2096 0.059 Uiso 1 1 calc R
H35B H 0.3731 0.8230 0.2508 0.059 Uiso 1 1 calc R
H2SA H 0.432(2) 0.494(6) 0.4851(8) 0.063(16) Uiso 1 1 d D
H2SB H 0.4724(10) 0.475(6) 0.4494(18) 0.071(16) Uiso 1 1 d D

loop_
_atom_site_aniso_label
_atom_site_aniso_U_11
_atom_site_aniso_U_22
_atom_site_aniso_U_33
_atom_site_aniso_U_23
_atom_site_aniso_U_13
_atom_site_aniso_U_12
O1S 0.0477(17) 0.0402(18) 0.061(2) 0.0032(16) 0.0027(15) 0.0085(14)
O5 0.0484(17) 0.063(2) 0.0527(19) 0.0121(16) 0.0176(15) 0.0189(15)
O2S 0.0329(16) 0.090(3) 0.0349(19) -0.0108(18) 0.0015(14) 0.0032(16)
O4 0.0468(16) 0.0550(19) 0.0495(18) 0.0094(15) 0.0228(14) 0.0081(14)
O6 0.0456(16) 0.061(2) 0.0461(18) -0.0020(15) 0.0034(14) 0.0136(15)
O3S 0.060(2) 0.0510(19) 0.0432(19) 0.0003(15) 0.0116(14) -0.0046(15)
O3 0.0459(17) 0.057(2) 0.0442(18) 0.0048(16) -0.0004(14) 0.0008(15)
O1 0.0534(17) 0.0288(16) 0.0544(19) -0.0085(14) -0.0015(14) 0.0004(13)
O2 0.0591(19) 0.0410(18) 0.0501(19) -0.0153(15) -0.0015(15) 0.0072(14)
C31 0.043(2) 0.065(3) 0.050(3) -0.004(2) 0.008(2) 0.012(2)
C27 0.038(2) 0.026(2) 0.042(2) -0.0046(18) 0.0127(18) 0.0013(17)
C26 0.047(2) 0.026(2) 0.036(2) 0.0049(18) 0.0086(19) 0.0040(18)
C25 0.037(2) 0.0203(19) 0.034(2) -0.0070(17) 0.0079(17) -0.0051(15)
C24 0.037(2) 0.026(2) 0.040(2) -0.0030(18) 0.0068(17) -0.0043(17)
C23 0.041(2) 0.029(2) 0.030(2) -0.0041(18) 0.0069(17) -0.0017(17)
C22 0.038(2) 0.026(2) 0.037(2) -0.0037(18) 0.0067(17) 0.0031(17)
C21 0.043(2) 0.033(2) 0.038(2) 0.0016(19) 0.0128(18) 0.0008(18)
C20 0.0306(19) 0.038(2) 0.040(3) -0.0027(19) 0.0110(17) 0.0001(17)
N1 0.0295(16) 0.039(2) 0.037(2) -0.0009(16) 0.0071(14) -0.0005(14)
C15 0.038(2) 0.042(3) 0.049(3) 0.003(2) 0.0074(19) 0.0084(19)
C16 0.037(2) 0.036(2) 0.056(3) 0.003(2) -0.001(2) 0.0005(18)
C17 0.049(2) 0.035(2) 0.045(3) 0.006(2) -0.002(2) -0.0051(19)
C18 0.042(2) 0.030(2) 0.040(2) 0.0019(18) 0.0110(18) -0.0031(17)
C19 0.0321(19) 0.045(3) 0.039(2) 0.001(2) 0.0114(17) -0.0062(18)
C30 0.038(2) 0.037(2) 0.034(2) 0.0008(19) 0.0089(18) -0.0003(18)
C29 0.047(2) 0.039(2) 0.028(2) 0.0009(19) 0.0092(18) 0.0009(19)
C28 0.035(2) 0.029(2) 0.035(2) -0.0064(18) 0.0013(17) 0.0010(16)
C12 0.0302(19) 0.042(3) 0.039(2) 0.003(2) 0.0124(18) -0.0045(18)
C13 0.036(2) 0.040(2) 0.042(3) 0.001(2) 0.0102(18) -0.0052(19)
C14 0.0315(19) 0.035(2) 0.040(2) -0.0101(19) 0.0168(18) -0.0084(17)
C9 0.0244(17) 0.049(3) 0.029(2) 0.0010(19) 0.0071(16) -0.0030(17)
C8 0.033(2) 0.038(2) 0.042(2) -0.010(2) 0.0152(18) -0.0030(18)
C7 0.0313(19) 0.041(3) 0.039(2) -0.007(2) 0.0097(17) -0.0066(18)
C1 0.0293(19) 0.032(2) 0.044(2) -0.007(2) 0.0121(18) -0.0064(16)
C2 0.0305(19) 0.034(2) 0.042(2) -0.0033(19) 0.0045(17) -0.0063(17)
C3 0.035(2) 0.028(2) 0.043(2) -0.0091(19) 0.0127(18) -0.0061(17)
C4 0.0309(19) 0.042(3) 0.039(2) -0.002(2) 0.0097(17) -0.0005(18)
C5 0.038(2) 0.030(2) 0.044(3) -0.020(2) 0.0154(19) -0.0049(17)
C6 0.037(2) 0.029(2) 0.051(3) -0.002(2) 0.0106(19) 0.0037(18)
C10 0.034(2) 0.037(2) 0.045(3) -0.011(2) 0.0081(19) 0.0007(18)
C11 0.0315(19) 0.050(3) 0.033(2) -0.010(2) 0.0015(17) -0.0005(19)
O9 0.0345(14) 0.0438(17) 0.0390(16) -0.0068(13) 0.0080(12) 0.0011(12)
C45 0.037(2) 0.024(2) 0.036(2) 0.0030(18) 0.0067(17) 0.0040(16)
C44 0.039(2) 0.023(2) 0.033(2) 0.0028(17) 0.0116(17) 0.0059(16)
C43 0.042(2) 0.031(2) 0.030(2) 0.0012(18) 0.0085(18) 0.0001(17)
C42 0.039(2) 0.023(2) 0.036(2) 0.0045(18) 0.0079(17) 0.0053(16)
C41 0.040(2) 0.027(2) 0.044(3) 0.0058(19) 0.0102(19) 0.0026(17)
C40 0.037(2) 0.027(2) 0.038(2) 0.0044(18) 0.0047(17) 0.0035(16)
C39 0.041(2) 0.029(2) 0.041(2) 0.0053(19) 0.0056(18) 0.0057(17)
C38 0.0321(19) 0.030(2) 0.032(2) 0.0051(18) 0.0022(16) 0.0017(16)
C37 0.0337(19) 0.033(2) 0.032(2) 0.0114(18) 0.0043(17) 0.0075(16)
N2 0.0291(16) 0.045(2) 0.0308(19) 0.0043(16) 0.0032(14) -0.0027(14)
C32 0.038(2) 0.050(3) 0.041(2) 0.001(2) 0.0028(18) -0.0062(19)
C33 0.034(2) 0.038(2) 0.052(3) -0.006(2) -0.0023(19) 0.0043(18)
C34 0.049(2) 0.043(3) 0.043(3) 0.006(2) -0.006(2) -0.003(2)
O8 0.0325(14) 0.0504(18) 0.0444(17) -0.0136(14) 0.0114(12) -0.0025(13)
C48 0.037(2) 0.033(2) 0.044(2) -0.006(2) 0.0096(18) -0.0032(17)
C46 0.045(2) 0.023(2) 0.034(2) -0.0011(17) 0.0137(18) 0.0005(17)
C47 0.038(2) 0.026(2) 0.043(2) 0.0037(18) 0.0125(18) 0.0008(17)
O7 0.0339(14) 0.065(2) 0.0338(16) 0.0076(14) 0.0056(12) -0.0005(13)
C36 0.031(2) 0.058(3) 0.037(2) 0.000(2) 0.0055(17) -0.0027(19)
C35 0.054(3) 0.056(3) 0.037(3) 0.005(2) 0.003(2) -0.014(2)

loop_
_atom_type_symbol
_atom_type_description
_atom_type_scat_dispersion_real
_atom_type_scat_dispersion_imag
_atom_type_scat_source
C C 0.0033 0.0016 'International Tables Vol C Tables 4.2.6.8 and 6.1.1.4'
H H 0.0000 0.0000 'International Tables Vol C Tables 4.2.6.8 and 6.1.1.4'
N N 0.0061 0.0033 'International Tables Vol C Tables 4.2.6.8 and 6.1.1.4'
O O 0.0106 0.0060 'International Tables Vol C Tables 4.2.6.8 and 6.1.1.4'

loop_
_geom_angle_atom_site_label_1
_geom_angle_atom_site_label_2
_geom_angle_atom_site_label_3
_geom_angle
H1SA O1S H1SB 109.5
C27 O5 C31 106.0(3)
H2SA O2S H2SB 105(4)
C28 O6 C31 105.1(3)
H3SA O3S H3SB 109.5
C12 O3 H3 109.5
C3 O1 H1 109.5
C5 O2 H2 109.5
O5 C31 O6 107.9(3)
O5 C31 H31A 110.1
O5 C31 H31B 110.1
O6 C31 H31A 110.1
O6 C31 H31B 110.1
H31A C31 H31B 108.4
O5 C27 C28 109.3(3)
C26 C27 O5 128.1(4)
C26 C27 C28 122.7(3)
C27 C26 H26 121.3
C27 C26 C25 117.4(4)
C25 C26 H26 121.3
C26 C25 C24 121.6(3)
C30 C25 C26 119.2(3)
C30 C25 C24 119.2(3)
C25 C24 H24 116.1
C23 C24 C25 127.8(3)
C23 C24 H24 116.1
C24 C23 H23 118.4
C24 C23 C22 123.1(3)
C22 C23 H23 118.4
C23 C22 H22 117.2
C21 C22 C23 125.6(4)
C21 C22 H22 117.2
C22 C21 H21 118.8
C22 C21 C20 122.4(4)
C20 C21 H21 118.8
O4 C20 C21 119.7(4)
O4 C20 N1 119.3(3)
N1 C20 C21 121.0(3)
C20 N1 C15 121.5(3)
C20 N1 C19 125.7(3)
C19 N1 C15 112.7(3)
N1 C15 H15A 109.3
N1 C15 H15B 109.3
N1 C15 C16 111.6(3)
H15A C15 H15B 108.0
C16 C15 H15A 109.3
C16 C15 H15B 109.3
C15 C16 H16A 109.5
C15 C16 H16B 109.5
C15 C16 C17 110.6(3)
H16A C16 H16B 108.1
C17 C16 H16A 109.5
C17 C16 H16B 109.5
C16 C17 H17A 109.4
C16 C17 H17B 109.4
C16 C17 C18 111.0(3)
H17A C17 H17B 108.0
C18 C17 H17A 109.4
C18 C17 H17B 109.4
C17 C18 H18A 109.4
C17 C18 H18B 109.4
H18A C18 H18B 108.0
C19 C18 C17 111.1(3)
C19 C18 H18A 109.4
C19 C18 H18B 109.4
N1 C19 C18 110.4(3)
N1 C19 H19A 109.6
N1 C19 H19B 109.6
C18 C19 H19A 109.6
C18 C19 H19B 109.6
H19A C19 H19B 108.1
C25 C30 H30 118.8
C29 C30 C25 122.4(3)
C29 C30 H30 118.8
C30 C29 H29 121.4
C28 C29 C30 117.1(4)
C28 C29 H29 121.4
O6 C28 C27 110.0(3)
C29 C28 O6 128.9(4)
C29 C28 C27 121.2(4)
O3 C12 C13 118.0(4)
O3 C12 C11 123.2(4)
C11 C12 C13 118.8(4)
C12 C13 H13 120.1
C14 C13 C12 119.9(4)
C14 C13 H13 120.1
C13 C14 H14 118.6
C13 C14 C9 122.8(4)
C9 C14 H14 118.6
C14 C9 C8 120.3(4)
C14 C9 C10 116.7(4)
C10 C9 C8 122.9(4)
C9 C8 H8 115.8
C7 C8 C9 128.3(4)
C7 C8 H8 115.8
C8 C7 H7 116.5
C8 C7 C1 127.1(4)
C1 C7 H7 116.5
C2 C1 C7 119.5(4)
C2 C1 C6 118.9(4)
C6 C1 C7 121.5(4)
C1 C2 H2A 119.6
C1 C2 C3 120.9(4)
C3 C2 H2A 119.6
O1 C3 C2 117.7(3)
O1 C3 C4 121.5(4)
C2 C3 C4 120.8(4)
C3 C4 H4 121.2
C3 C4 C5 117.6(4)
C5 C4 H4 121.2
O2 C5 C4 119.4(4)
O2 C5 C6 118.7(4)
C6 C5 C4 121.9(4)
C1 C6 H6 120.1
C5 C6 C1 119.9(4)
C5 C6 H6 120.1
C9 C10 H10 119.4
C11 C10 C9 121.1(4)
C11 C10 H10 119.4
C12 C11 H11 119.7
C10 C11 C12 120.6(4)
C10 C11 H11 119.7
C45 O9 C48 104.5(3)
O9 C45 C44 110.7(3)
O9 C45 C46 127.9(3)
C44 C45 C46 121.3(4)
C45 C44 O8 109.0(3)
C43 C44 C45 123.3(3)
C43 C44 O8 127.7(3)
C44 C43 H43 121.3
C44 C43 C42 117.4(3)
C42 C43 H43 121.3
C43 C42 C41 122.3(3)
C47 C42 C43 118.8(3)
C47 C42 C41 118.9(3)
C42 C41 H41 116.0
C40 C41 C42 127.9(3)
C40 C41 H41 116.0
C41 C40 H40 119.1
C41 C40 C39 121.9(4)
C39 C40 H40 119.1
C40 C39 H39 116.9
C38 C39 C40 126.2(4)
C38 C39 H39 116.9
C39 C38 H38 120.0
C39 C38 C37 120.0(3)
C37 C38 H38 120.0
N2 C37 C38 120.3(3)
O7 C37 C38 118.6(3)
O7 C37 N2 121.1(3)
C37 N2 C32 120.8(3)
C37 N2 C36 126.5(3)
C36 N2 C32 112.7(3)
N2 C32 H32A 109.4
N2 C32 H32B 109.4
N2 C32 C33 111.4(3)
H32A C32 H32B 108.0
C33 C32 H32A 109.4
C33 C32 H32B 109.4
C32 C33 H33A 109.6
C32 C33 H33B 109.6
C32 C33 C34 110.2(3)
H33A C33 H33B 108.1
C34 C33 H33A 109.6
C34 C33 H33B 109.6
C33 C34 H34A 109.7
C33 C34 H34B 109.7
C33 C34 C35 109.8(3)
H34A C34 H34B 108.2
C35 C34 H34A 109.7
C35 C34 H34B 109.7
C44 O8 C48 105.1(3)
O9 C48 H48A 110.1
O9 C48 H48B 110.1
O8 C48 O9 107.9(3)
O8 C48 H48A 110.1
O8 C48 H48B 110.1
H48A C48 H48B 108.4
C45 C46 H46 121.8
C45 C46 C47 116.4(3)
C47 C46 H46 121.8
C42 C47 C46 122.7(3)
C42 C47 H47 118.7
C46 C47 H47 118.7
N2 C36 H36A 109.4
N2 C36 H36B 109.4
N2 C36 C35 111.1(3)
H36A C36 H36B 108.0
C35 C36 H36A 109.4
C35 C36 H36B 109.4
C34 C35 H35A 109.4
C34 C35 H35B 109.4
C36 C35 C34 111.3(3)
C36 C35 H35A 109.4
C36 C35 H35B 109.4
H35A C35 H35B 108.0

loop_
_geom_bond_atom_site_label_1
_geom_bond_atom_site_label_2
_geom_bond_distance
O1S H1SA 0.8700
O1S H1SB 0.8700
O5 C31 1.426(5)
O5 C27 1.379(4)
O2S H2SA 0.831(19)
O2S H2SB 0.836(19)
O4 C20 1.266(4)
O6 C31 1.442(5)
O6 C28 1.378(4)
O3S H3SA 0.8700
O3S H3SB 0.8701
O3 H3 0.8400
O3 C12 1.348(5)
O1 H1 0.8400
O1 C3 1.369(4)
O2 H2 0.8400
O2 C5 1.372(4)
C31 H31A 0.9900
C31 H31B 0.9900
C27 C26 1.361(5)
C27 C28 1.394(5)
C26 H26 0.9500
C26 C25 1.407(5)
C25 C24 1.466(5)
C25 C30 1.397(5)
C24 H24 0.9500
C24 C23 1.337(5)
C23 H23 0.9500
C23 C22 1.425(5)
C22 H22 0.9500
C22 C21 1.329(5)
C21 H21 0.9500
C21 C20 1.471(5)
C20 N1 1.315(5)
N1 C15 1.474(5)
N1 C19 1.469(4)
C15 H15A 0.9900
C15 H15B 0.9900
C15 C16 1.498(5)
C16 H16A 0.9900
C16 H16B 0.9900
C16 C17 1.519(5)
C17 H17A 0.9900
C17 H17B 0.9900
C17 C18 1.522(5)
C18 H18A 0.9900
C18 H18B 0.9900
C18 C19 1.512(5)
C19 H19A 0.9900
C19 H19B 0.9900
C30 H30 0.9500
C30 C29 1.394(5)
C29 H29 0.9500
C29 C28 1.357(5)
C12 C13 1.392(5)
C12 C11 1.392(5)
C13 H13 0.9500
C13 C14 1.368(5)
C14 H14 0.9500
C14 C9 1.386(5)
C9 C8 1.457(5)
C9 C10 1.409(5)
C8 H8 0.9500
C8 C7 1.324(5)
C7 H7 0.9500
C7 C1 1.470(5)
C1 C2 1.383(5)
C1 C6 1.396(5)
C2 H2A 0.9500
C2 C3 1.386(5)
C3 C4 1.394(5)
C4 H4 0.9500
C4 C5 1.395(5)
C5 C6 1.375(5)
C6 H6 0.9500
C10 H10 0.9500
C10 C11 1.376(5)
C11 H11 0.9500
O9 C45 1.370(4)
O9 C48 1.434(4)
C45 C44 1.376(5)
C45 C46 1.377(5)
C44 C43 1.354(5)
C44 O8 1.386(4)
C43 H43 0.9500
C43 C42 1.419(5)
C42 C41 1.457(5)
C42 C47 1.397(5)
C41 H41 0.9500
C41 C40 1.339(5)
C40 H40 0.9500
C40 C39 1.449(5)
C39 H39 0.9500
C39 C38 1.334(5)
C38 H38 0.9500
C38 C37 1.478(5)
C37 N2 1.328(5)
C37 O7 1.257(4)
N2 C32 1.476(5)
N2 C36 1.461(4)
C32 H32A 0.9900
C32 H32B 0.9900
C32 C33 1.501(5)
C33 H33A 0.9900
C33 H33B 0.9900
C33 C34 1.520(5)
C34 H34A 0.9900
C34 H34B 0.9900
C34 C35 1.525(5)
O8 C48 1.427(4)
C48 H48A 0.9900
C48 H48B 0.9900
C46 H46 0.9500
C46 C47 1.398(5)
C47 H47 0.9500
C36 H36A 0.9900
C36 H36B 0.9900
C36 C35 1.512(5)
C35 H35A 0.9900
C35 H35B 0.9900

loop_
_geom_torsion_atom_site_label_1
_geom_torsion_atom_site_label_2
_geom_torsion_atom_site_label_3
_geom_torsion_atom_site_label_4
_geom_torsion
O5 C27 C26 C25 -179.8(4)
O5 C27 C28 O6 -0.2(4)
O5 C27 C28 C29 178.7(3)
O4 C20 N1 C15 5.3(6)
O4 C20 N1 C19 -171.1(4)
O3 C12 C13 C14 -178.9(3)
O3 C12 C11 C10 179.5(3)
O1 C3 C4 C5 -179.6(3)
O2 C5 C6 C1 -179.5(3)
C31 O5 C27 C26 -171.0(4)
C31 O5 C27 C28 8.3(4)
C31 O6 C28 C27 -7.9(4)
C31 O6 C28 C29 173.3(4)
C27 O5 C31 O6 -13.2(4)
C27 C26 C25 C24 -178.2(3)
C27 C26 C25 C30 0.6(5)
C26 C27 C28 O6 179.2(4)
C26 C27 C28 C29 -2.0(6)
C26 C25 C24 C23 -8.5(6)
C26 C25 C30 C29 -1.3(6)
C25 C24 C23 C22 178.4(4)
C25 C30 C29 C28 0.3(6)
C24 C25 C30 C29 177.5(4)
C24 C23 C22 C21 177.8(4)
C23 C22 C21 C20 -179.8(4)
C22 C21 C20 O4 7.5(6)
C22 C21 C20 N1 -172.9(4)
C21 C20 N1 C15 -174.4(4)
C21 C20 N1 C19 9.2(6)
C20 N1 C15 C16 -119.4(4)
C20 N1 C19 C18 119.7(4)
N1 C15 C16 C17 -54.8(4)
C15 N1 C19 C18 -57.0(4)
C15 C16 C17 C18 53.6(4)
C16 C17 C18 C19 -54.1(4)
C17 C18 C19 N1 55.2(4)
C19 N1 C15 C16 57.5(4)
C30 C25 C24 C23 172.7(4)
C30 C29 C28 O6 179.9(4)
C30 C29 C28 C27 1.3(6)
C28 O6 C31 O5 13.0(4)
C28 C27 C26 C25 1.0(6)
C12 C13 C14 C9 -0.8(5)
C13 C12 C11 C10 0.3(5)
C13 C14 C9 C8 -179.8(3)
C13 C14 C9 C10 0.6(5)
C14 C9 C8 C7 175.3(3)
C14 C9 C10 C11 0.1(5)
C9 C8 C7 C1 177.5(3)
C9 C10 C11 C12 -0.6(5)
C8 C9 C10 C11 -179.5(3)
C8 C7 C1 C2 177.6(4)
C8 C7 C1 C6 -3.2(5)
C7 C1 C2 C3 179.0(3)
C7 C1 C6 C5 -178.9(3)
C1 C2 C3 O1 179.9(3)
C1 C2 C3 C4 -0.1(5)
C2 C1 C6 C5 0.3(5)
C2 C3 C4 C5 0.4(5)
C3 C4 C5 O2 179.1(3)
C3 C4 C5 C6 -0.2(5)
C4 C5 C6 C1 -0.1(5)
C6 C1 C2 C3 -0.2(5)
C10 C9 C8 C7 -5.1(6)
C11 C12 C13 C14 0.3(5)
O9 C45 C44 C43 -177.8(3)
O9 C45 C44 O8 1.1(4)
O9 C45 C46 C47 178.9(3)
C45 O9 C48 O8 16.9(4)
C45 C44 C43 C42 -1.0(6)
C45 C44 O8 C48 9.5(4)
C45 C46 C47 C42 -1.5(5)
C44 C45 C46 C47 -0.1(5)
C44 C43 C42 C41 -179.7(3)
C44 C43 C42 C47 -0.6(5)
C44 O8 C48 O9 -16.3(4)
C43 C44 O8 C48 -171.6(4)
C43 C42 C41 C40 -2.7(6)
C43 C42 C47 C46 1.8(5)
C42 C41 C40 C39 -179.3(4)
C41 C42 C47 C46 -179.0(3)
C41 C40 C39 C38 179.5(4)
C40 C39 C38 C37 -176.3(3)
C39 C38 C37 N2 -163.7(4)
C39 C38 C37 O7 17.9(5)
C38 C37 N2 C32 -172.3(3)
C38 C37 N2 C36 9.2(6)
C37 N2 C32 C33 -121.6(4)
C37 N2 C36 C35 123.0(4)
N2 C32 C33 C34 -56.7(4)
N2 C36 C35 C34 54.8(5)
C32 N2 C36 C35 -55.6(5)
C32 C33 C34 C35 55.7(5)
C33 C34 C35 C36 -55.0(5)
O8 C44 C43 C42 -179.7(3)
C48 O9 C45 C44 -11.1(4)
C48 O9 C45 C46 169.8(4)
C46 C45 C44 C43 1.3(6)
C46 C45 C44 O8 -179.7(3)
C47 C42 C41 C40 178.2(4)
O7 C37 N2 C32 6.1(6)
O7 C37 N2 C36 -172.4(4)
C36 N2 C32 C33 57.1(4)
